data_4061242
loop_
_publ_author_name
'Man, Man Lok'
'Zhu, Jun'
'Ng, Siu Man'
'Zhou, Zhongyuan'
'Yin, Chuanqi'
'Lin, Zhenyang'
'Lau, Chak Po'

_publ_section_title
;
 Reactions of Hydrotris(pyrazolyl)borate (Tp)-Supported Ruthenium Dihydrogen
 Complexes [TpRu(L2)(H2)]+(L2= dppm, dppp, (PPh3)2) with O2
;
_journal_coden_ASTM ORGND7
_journal_issue 26
_journal_name_full Organometallics
_journal_page_first 6214
_journal_page_last 6220
_journal_paper_doi 10.1021/om049403o
_journal_volume 23
_journal_year 2004
_chemical_formula_sum 'C37 H39 B2 Cl2 F4 N6 O2 P2 Ru'
_chemical_formula_weight 931.27
_space_group_IT_number 14
_symmetry_cell_setting monoclinic
_symmetry_space_group_name_Hall '-P 2yn'
_symmetry_space_group_name_H-M 'P 1 21/n 1'
_cell_angle_alpha 90.00
_cell_angle_beta 105.185(3)
_cell_angle_gamma 90.00
_cell_formula_units_Z 4
_cell_length_a 15.394(2)
_cell_length_b 15.884(2)
_cell_length_c 17.029(2)
_cell_measurement_temperature 294(2)
_cell_volume 4018.5(9)
_diffrn_ambient_temperature 294(2)
_exptl_crystal_density_diffrn 1.539
_cod_depositor_comments
;
The following automatic conversions were performed:
'_symmetry_cell_setting' value 'Monoclinic' changed to 'monoclinic'
according to '/home/saulius/struct/CIF-dictionaries/cif_core.dic'
dictionary named 'cif_core.dic' version 2.4.1 from 2010-06-29.

Automatic conversion script
Id: cif_fix_enum 1527 2010-12-29 10:47:43Z saulius 
;
_cod_original_sg_symbol_H-M 'P 21/n'
_cod_database_code 4061242

loop_
_symmetry_equiv_pos_as_xyz
'x, y, z'
'-x+1/2, y+1/2, -z+1/2'
'-x, -y, -z'
'x-1/2, -y-1/2, z-1/2'

loop_
_atom_site_label
_atom_site_type_symbol
_atom_site_fract_x
_atom_site_fract_y
_atom_site_fract_z
_atom_site_U_iso_or_equiv
_atom_site_adp_type
_atom_site_occupancy
_atom_site_symmetry_multiplicity
_atom_site_calc_flag
_atom_site_refinement_flags
_atom_site_disorder_assembly
_atom_site_disorder_group
Ru1 Ru 0.202967(16) 0.210949(14) 0.425689(14) 0.04037(7) Uani 1 1 d . . .
B1 B 0.2623(3) 0.0940(2) 0.2995(2) 0.0552(12) Uani 1 1 d . . .
H1 H 0.2826 0.0583 0.2608 0.066 Uiso 1 1 calc R . .
P1 P 0.29642(5) 0.30131(5) 0.52060(5) 0.0420(2) Uani 1 1 d . . .
P2 P 0.09145(5) 0.19395(5) 0.56705(5) 0.0479(2) Uani 1 1 d . . .
O1 O 0.10606(12) 0.29429(11) 0.39603(11) 0.0398(5) Uani 1 1 d . . .
H1A H 0.0667(19) 0.2777(16) 0.3685(16) 0.060 Uiso 1 1 d . . .
O2 O 0.14722(13) 0.16013(12) 0.51321(11) 0.0488(6) Uani 1 1 d . . .
N1 N 0.12218(16) 0.12711(14) 0.34031(14) 0.0479(8) Uani 1 1 d . . .
N2 N 0.16067(18) 0.08390(15) 0.29040(15) 0.0525(8) Uani 1 1 d . . .
N3 N 0.29403(15) 0.11544(13) 0.45078(14) 0.0431(7) Uani 1 1 d . . .
N4 N 0.31094(16) 0.07157(14) 0.38814(15) 0.0486(8) Uani 1 1 d . . .
N5 N 0.25458(15) 0.24833(14) 0.33287(14) 0.0434(7) Uani 1 1 d . . .
N6 N 0.28045(17) 0.18827(15) 0.28715(14) 0.0508(8) Uani 1 1 d . . .
C1 C 0.0353(2) 0.10661(19) 0.32081(19) 0.0580(11) Uani 1 1 d . . .
H1B H -0.0071 0.1274 0.3460 0.070 Uiso 1 1 calc R . .
C2 C 0.0182(2) 0.0504(2) 0.2583(2) 0.0716(12) Uani 1 1 d . . .
H2 H -0.0369 0.0258 0.2330 0.086 Uiso 1 1 calc R . .
C3 C 0.0982(3) 0.0375(2) 0.2403(2) 0.0671(12) Uani 1 1 d . . .
H3 H 0.1076 0.0022 0.1998 0.081 Uiso 1 1 calc R . .
C4 C 0.34134(19) 0.07933(18) 0.51942(18) 0.0499(10) Uani 1 1 d . . .
H4 H 0.3424 0.0973 0.5717 0.060 Uiso 1 1 calc R . .
C5 C 0.3889(2) 0.0108(2) 0.5012(2) 0.0575(10) Uani 1 1 d . . .
H5 H 0.4263 -0.0255 0.5377 0.069 Uiso 1 1 calc R . .
C6 C 0.3688(2) 0.0085(2) 0.4185(2) 0.0595(11) Uani 1 1 d . . .
H6 H 0.3913 -0.0303 0.3879 0.071 Uiso 1 1 calc R . .
C7 C 0.2714(2) 0.3221(2) 0.30434(17) 0.0538(10) Uani 1 1 d . . .
H7 H 0.2594 0.3739 0.3246 0.065 Uiso 1 1 calc R . .
C8 C 0.3095(2) 0.3112(2) 0.2402(2) 0.0682(12) Uani 1 1 d . . .
H8 H 0.3274 0.3527 0.2093 0.082 Uiso 1 1 calc R . .
C9 C 0.3150(2) 0.2261(2) 0.23224(19) 0.0636(11) Uani 1 1 d . . .
H9 H 0.3390 0.1988 0.1944 0.076 Uiso 1 1 calc R . .
C10 C 0.41467(19) 0.27216(17) 0.54339(17) 0.0445(9) Uani 1 1 d . . .
C11 C 0.4530(2) 0.25399(19) 0.4804(2) 0.0551(10) Uani 1 1 d . . .
H11 H 0.4182 0.2589 0.4270 0.066 Uiso 1 1 calc R . .
C12 C 0.5418(2) 0.2287(2) 0.4947(2) 0.0624(11) Uani 1 1 d . . .
H12 H 0.5666 0.2180 0.4514 0.075 Uiso 1 1 calc R . .
C13 C 0.5933(2) 0.2196(2) 0.5738(2) 0.0712(13) Uani 1 1 d . . .
H13 H 0.6529 0.2020 0.5844 0.085 Uiso 1 1 calc R . .
C14 C 0.5561(3) 0.2366(2) 0.6360(2) 0.0783(14) Uani 1 1 d . . .
H14 H 0.5904 0.2298 0.6894 0.094 Uiso 1 1 calc R . .
C15 C 0.4690(2) 0.2635(2) 0.6215(2) 0.0667(12) Uani 1 1 d . . .
H15 H 0.4457 0.2762 0.6653 0.080 Uiso 1 1 calc R . .
C16 C 0.2957(2) 0.41374(17) 0.49438(16) 0.0430(9) Uani 1 1 d . . .
C17 C 0.3734(2) 0.46000(19) 0.51129(18) 0.0549(10) Uani 1 1 d . . .
H17 H 0.4284 0.4346 0.5352 0.066 Uiso 1 1 calc R . .
C18 C 0.3694(2) 0.5451(2) 0.4925(2) 0.0732(12) Uani 1 1 d . . .
H18 H 0.4220 0.5768 0.5047 0.088 Uiso 1 1 calc R . .
C19 C 0.2907(2) 0.5821(2) 0.4570(2) 0.0711(12) Uani 1 1 d . . .
H19 H 0.2893 0.6388 0.4432 0.085 Uiso 1 1 calc R . .
C20 C 0.2119(2) 0.5366(2) 0.44081(19) 0.0659(12) Uani 1 1 d . . .
H20 H 0.1571 0.5625 0.4173 0.079 Uiso 1 1 calc R . .
C21 C 0.2153(2) 0.45228(19) 0.45994(18) 0.0544(10) Uani 1 1 d . . .
H21 H 0.1624 0.4212 0.4493 0.065 Uiso 1 1 calc R . .
C22 C 0.1302(2) 0.14574(19) 0.66406(18) 0.0513(10) Uani 1 1 d . . .
C23 C 0.1073(2) 0.1773(2) 0.7319(2) 0.0677(12) Uani 1 1 d . . .
H23 H 0.0699 0.2240 0.7268 0.081 Uiso 1 1 calc R . .
C24 C 0.1399(3) 0.1393(2) 0.8073(2) 0.0751(13) Uani 1 1 d . . .
H24 H 0.1248 0.1611 0.8526 0.090 Uiso 1 1 calc R . .
C25 C 0.1941(3) 0.0701(2) 0.8152(2) 0.0832(14) Uani 1 1 d . . .
H25 H 0.2163 0.0455 0.8660 0.100 Uiso 1 1 calc R . .
C26 C 0.2158(3) 0.0368(2) 0.7485(2) 0.0854(14) Uani 1 1 d . . .
H26 H 0.2513 -0.0113 0.7538 0.102 Uiso 1 1 calc R . .
C27 C 0.1846(2) 0.0750(2) 0.6733(2) 0.0723(12) Uani 1 1 d . . .
H27 H 0.2003 0.0529 0.6284 0.087 Uiso 1 1 calc R . .
C28 C -0.0247(2) 0.16687(19) 0.52904(19) 0.0529(10) Uani 1 1 d . . .
C29 C -0.0822(3) 0.2169(3) 0.4750(3) 0.1097(18) Uani 1 1 d . . .
H29 H -0.0609 0.2668 0.4584 0.132 Uiso 1 1 calc R . .
C30 C -0.1701(3) 0.1963(3) 0.4442(4) 0.138(2) Uani 1 1 d . . .
H30 H -0.2081 0.2322 0.4076 0.166 Uiso 1 1 calc R . .
C31 C -0.2033(3) 0.1220(2) 0.4672(3) 0.0942(16) Uani 1 1 d . . .
H31 H -0.2635 0.1073 0.4468 0.113 Uiso 1 1 calc R . .
C32 C -0.1462(3) 0.0717(3) 0.5200(2) 0.0966(16) Uani 1 1 d . . .
H32 H -0.1672 0.0214 0.5361 0.116 Uiso 1 1 calc R . .
C33 C -0.0569(3) 0.0933(2) 0.5508(2) 0.0819(14) Uani 1 1 d . . .
H33 H -0.0184 0.0572 0.5868 0.098 Uiso 1 1 calc R . .
C34 C 0.2739(2) 0.30276(19) 0.62103(17) 0.0525(10) Uani 1 1 d . . .
H34A H 0.2749 0.2450 0.6398 0.063 Uiso 1 1 calc R . .
H34B H 0.3234 0.3318 0.6581 0.063 Uiso 1 1 calc R . .
C35 C 0.1867(2) 0.34281(19) 0.62895(19) 0.0545(10) Uani 1 1 d . . .
H35A H 0.1881 0.4020 0.6151 0.065 Uiso 1 1 calc R . .
H35B H 0.1860 0.3398 0.6857 0.065 Uiso 1 1 calc R . .
C36 C 0.0986(2) 0.30584(17) 0.57798(18) 0.0504(9) Uani 1 1 d . . .
H36A H 0.0865 0.3302 0.5240 0.060 Uiso 1 1 calc R . .
H36B H 0.0509 0.3241 0.6016 0.060 Uiso 1 1 calc R . .
C37 C -0.0499(4) 0.4101(3) 0.3209(2) 0.162(3) Uani 1 1 d D . .
H37A H -0.0720 0.4540 0.2810 0.194 Uiso 1 1 calc R . .
H37B H 0.0128 0.4001 0.3229 0.194 Uiso 1 1 calc R . .
Cl1 Cl -0.10998(13) 0.31988(11) 0.29021(10) 0.1934(8) Uani 1 1 d D . .
Cl2 Cl -0.05707(11) 0.44483(9) 0.41516(9) 0.1415(6) Uani 1 1 d D . .
B2 B -0.0242(2) 0.5968(2) 0.2217(2) 0.143(3) Uani 1 1 d D . .
F1 F -0.0079(3) 0.6567(2) 0.17378(19) 0.2095(16) Uani 1 1 d D . .
F2 F 0.0073(2) 0.5258(2) 0.1995(2) 0.2186(14) Uani 1 1 d D . .
F3 F 0.01057(18) 0.61633(18) 0.29955(13) 0.1332(11) Uani 1 1 d D . .
F4 F -0.11276(18) 0.5891(2) 0.20732(19) 0.1831(12) Uani 1 1 d D . .

loop_
_atom_site_aniso_label
_atom_site_aniso_U_11
_atom_site_aniso_U_22
_atom_site_aniso_U_33
_atom_site_aniso_U_23
_atom_site_aniso_U_13
_atom_site_aniso_U_12
Ru1 0.03536(11) 0.03637(11) 0.04831(13) 0.00043(12) 0.00906(10) -0.00437(12)
B1 0.060(2) 0.042(2) 0.062(2) -0.0029(18) 0.015(2) 0.0014(19)
P1 0.0376(4) 0.0408(4) 0.0470(4) -0.0011(4) 0.0099(3) -0.0062(4)
P2 0.0435(4) 0.0437(5) 0.0590(5) 0.0034(4) 0.0178(4) -0.0007(4)
O1 0.0305(9) 0.0356(10) 0.0494(11) -0.0037(9) 0.0038(8) -0.0023(9)
O2 0.0537(11) 0.0418(11) 0.0574(12) 0.0035(9) 0.0263(10) -0.0048(10)
N1 0.0451(14) 0.0436(14) 0.0518(14) 0.0016(12) 0.0073(12) -0.0066(12)
N2 0.0549(16) 0.0447(14) 0.0531(15) -0.0125(12) 0.0055(13) -0.0078(13)
N3 0.0431(13) 0.0369(13) 0.0498(14) 0.0056(11) 0.0134(11) 0.0008(11)
N4 0.0419(14) 0.0433(14) 0.0615(15) -0.0038(12) 0.0155(12) -0.0014(12)
N5 0.0436(14) 0.0419(13) 0.0429(13) -0.0015(11) 0.0084(11) -0.0077(12)
N6 0.0554(15) 0.0559(16) 0.0418(14) -0.0012(12) 0.0138(12) -0.0069(13)
C1 0.0489(19) 0.0533(19) 0.067(2) 0.0074(17) 0.0069(17) -0.0118(17)
C2 0.063(2) 0.060(2) 0.079(2) 0.0006(19) -0.0056(19) -0.0276(18)
C3 0.087(3) 0.0499(19) 0.058(2) -0.0130(17) 0.0075(19) -0.017(2)
C4 0.0428(17) 0.0494(18) 0.0572(19) 0.0042(15) 0.0125(15) -0.0086(15)
C5 0.0410(17) 0.0555(19) 0.079(2) 0.0148(17) 0.0208(16) 0.0050(16)
C6 0.0490(17) 0.0532(19) 0.084(2) 0.0075(18) 0.0308(16) 0.0062(16)
C7 0.061(2) 0.0512(18) 0.0472(18) 0.0047(15) 0.0096(16) -0.0123(16)
C8 0.086(2) 0.054(2) 0.066(2) 0.0059(17) 0.0230(19) -0.0159(19)
C9 0.063(2) 0.085(3) 0.0470(18) 0.0005(18) 0.0216(16) -0.008(2)
C10 0.0432(16) 0.0377(16) 0.0523(17) 0.0023(14) 0.0119(14) -0.0065(14)
C11 0.0394(18) 0.0593(19) 0.063(2) 0.0016(17) 0.0066(16) -0.0078(16)
C12 0.0455(18) 0.058(2) 0.089(2) -0.0085(18) 0.0253(17) -0.0023(16)
C13 0.0428(19) 0.050(2) 0.111(3) 0.001(2) 0.003(2) 0.0024(17)
C14 0.058(2) 0.091(3) 0.073(2) -0.007(2) -0.007(2) 0.002(2)
C15 0.045(2) 0.084(2) 0.061(2) -0.0130(19) -0.0050(17) 0.0000(19)
C16 0.0505(17) 0.0378(15) 0.0435(16) -0.0040(13) 0.0171(14) -0.0071(14)
C17 0.0443(17) 0.0521(19) 0.071(2) -0.0011(16) 0.0210(16) -0.0050(15)
C18 0.077(2) 0.052(2) 0.102(3) -0.0017(19) 0.044(2) -0.0165(18)
C19 0.093(3) 0.0412(18) 0.084(2) 0.0073(17) 0.032(2) -0.0099(19)
C20 0.066(2) 0.054(2) 0.072(2) 0.0124(18) 0.0087(19) 0.0084(19)
C21 0.0504(19) 0.0485(18) 0.0605(19) 0.0051(16) 0.0079(16) -0.0124(16)
C22 0.0417(17) 0.0550(19) 0.0581(19) 0.0070(16) 0.0147(15) 0.0001(15)
C23 0.074(2) 0.060(2) 0.070(2) 0.0057(18) 0.0200(19) -0.0003(19)
C24 0.088(3) 0.074(2) 0.063(2) 0.0000(19) 0.019(2) -0.017(2)
C25 0.072(3) 0.089(3) 0.087(3) 0.032(2) 0.017(2) -0.006(2)
C26 0.073(2) 0.086(3) 0.103(3) 0.040(2) 0.033(2) 0.022(2)
C27 0.065(2) 0.083(2) 0.076(2) 0.023(2) 0.0311(18) 0.006(2)
C28 0.0397(17) 0.0531(18) 0.067(2) 0.0065(16) 0.0164(15) -0.0002(15)
C29 0.050(2) 0.075(2) 0.185(4) 0.047(3) -0.005(3) -0.010(2)
C30 0.058(3) 0.085(3) 0.248(6) 0.049(3) -0.002(3) 0.001(3)
C31 0.055(2) 0.085(3) 0.142(4) -0.001(3) 0.027(2) -0.019(2)
C32 0.075(3) 0.089(3) 0.116(3) 0.017(2) 0.008(2) -0.036(2)
C33 0.083(3) 0.066(2) 0.088(3) 0.018(2) 0.006(2) -0.025(2)
C34 0.0564(19) 0.0524(19) 0.0492(18) -0.0027(15) 0.0147(15) -0.0116(16)
C35 0.0629(19) 0.0445(17) 0.0622(19) -0.0063(15) 0.0271(16) -0.0102(16)
C36 0.0572(17) 0.0409(17) 0.0620(18) 0.0073(14) 0.0314(15) 0.0063(15)
C37 0.142(5) 0.256(7) 0.075(3) -0.037(4) 0.010(3) 0.017(5)
Cl1 0.1849(16) 0.1930(14) 0.1575(13) -0.0754(11) -0.0350(12) 0.0709(13)
Cl2 0.1596(13) 0.1128(10) 0.1345(11) -0.0084(9) 0.0071(10) 0.0286(10)
B2 0.113(6) 0.120(6) 0.186(7) -0.004(5) 0.021(5) 0.000(5)
F1 0.254(4) 0.195 0.173(3) 0.057(2) 0.044(3) -0.045(3)
F2 0.219(3) 0.254 0.206(3) -0.082(3) 0.096(2) 0.047(3)
F3 0.131(2) 0.175(2) 0.0989(18) -0.0164(17) 0.0392(16) 0.008(2)
F4 0.120(2) 0.275 0.160(3) -0.022(3) 0.048(2) -0.008(3)

loop_
_geom_bond_atom_site_label_1
_geom_bond_atom_site_label_2
_geom_bond_distance
_geom_bond_site_symmetry_2
_geom_bond_publ_flag
Ru1 O1 1.9591(17) . ?
Ru1 N3 2.033(2) . ?
Ru1 N5 2.035(2) . ?
Ru1 O2 2.069(2) . ?
Ru1 N1 2.118(2) . ?
Ru1 P1 2.3503(8) . ?
B1 N4 1.541(4) . ?
B1 N2 1.540(5) . ?
B1 N6 1.548(4) . ?
B1 H1 0.9800 . ?
P1 C10 1.819(3) . ?
P1 C34 1.832(3) . ?
P1 C16 1.840(3) . ?
P2 O2 1.509(2) . ?
P2 C22 1.776(3) . ?
P2 C28 1.787(3) . ?
P2 C36 1.788(3) . ?
O1 H1A 0.71(3) . ?
N1 C1 1.331(4) . ?
N1 N2 1.345(4) . ?
N2 C3 1.329(4) . ?
N3 C4 1.334(3) . ?
N3 N4 1.355(3) . ?
N4 C6 1.351(4) . ?
N5 C7 1.320(4) . ?
N5 N6 1.355(3) . ?
N6 C9 1.334(4) . ?
C1 C2 1.362(4) . ?
C1 H1B 0.9300 . ?
C2 C3 1.360(5) . ?
C2 H2 0.9300 . ?
C3 H3 0.9300 . ?
C4 C5 1.391(4) . ?
C4 H4 0.9300 . ?
C5 C6 1.360(4) . ?
C5 H5 0.9300 . ?
C6 H6 0.9300 . ?
C7 C8 1.378(5) . ?
C7 H7 0.9300 . ?
C8 C9 1.363(5) . ?
C8 H8 0.9300 . ?
C9 H9 0.9300 . ?
C10 C15 1.380(4) . ?
C10 C11 1.383(5) . ?
C11 C12 1.384(4) . ?
C11 H11 0.9300 . ?
C12 C13 1.380(5) . ?
C12 H12 0.9300 . ?
C13 C14 1.356(6) . ?
C13 H13 0.9300 . ?
C14 C15 1.367(5) . ?
C14 H14 0.9300 . ?
C15 H15 0.9300 . ?
C16 C21 1.368(4) . ?
C16 C17 1.368(4) . ?
C17 C18 1.386(4) . ?
C17 H17 0.9300 . ?
C18 C19 1.341(5) . ?
C18 H18 0.9300 . ?
C19 C20 1.376(5) . ?
C19 H19 0.9300 . ?
C20 C21 1.376(4) . ?
C20 H20 0.9300 . ?
C21 H21 0.9300 . ?
C22 C23 1.387(5) . ?
C22 C27 1.384(5) . ?
C23 C24 1.388(5) . ?
C23 H23 0.9300 . ?
C24 C25 1.364(5) . ?
C24 H24 0.9300 . ?
C25 C26 1.371(5) . ?
C25 H25 0.9300 . ?
C26 C27 1.385(5) . ?
C26 H26 0.9300 . ?
C27 H27 0.9300 . ?
C28 C29 1.356(5) . ?
C28 C33 1.358(5) . ?
C29 C30 1.357(6) . ?
C29 H29 0.9300 . ?
C30 C31 1.382(6) . ?
C30 H30 0.9300 . ?
C31 C32 1.344(5) . ?
C31 H31 0.9300 . ?
C32 C33 1.380(5) . ?
C32 H32 0.9300 . ?
C33 H33 0.9300 . ?
C34 C35 1.523(4) . ?
C34 H34A 0.9700 . ?
C34 H34B 0.9700 . ?
C35 C36 1.523(4) . ?
C35 H35A 0.9700 . ?
C35 H35B 0.9700 . ?
C36 H36A 0.9700 . ?
C36 H36B 0.9700 . ?
C37 Cl1 1.712(4) . ?
C37 Cl2 1.727(4) . ?
C37 H37A 0.9700 . ?
C37 H37B 0.9700 . ?
B2 F1 1.320(4) . ?
B2 F2 1.320(4) . ?
B2 F4 1.326(4) . ?
B2 F3 1.331(4) . ?
